data_8104597
loop_
_publ_author_name
'Lo, Kong Mun'
'Lee, See Mun'
'Tiekink, Edward R. T.'

_publ_section_title
;
 Crystal structure of dichlorido-bis(dimethyl
 sulfoxide-\kO)bis(4-methylphenyl-\kC 1)tin(IV), C18H26Cl2O2S2Sn
;
_journal_issue 6
_journal_name_full 'Zeitschrift f\"ur Kristallographie - New Crystal Structures'
_journal_page_first 1323
_journal_page_last 1325
_journal_paper_doi 10.1515/ncrs-2021-0325
_journal_volume 236
_journal_year 2021
_chemical_formula_moiety 'C18 H26 Cl2 O2 S2 Sn'
_chemical_formula_sum 'C18 H26 Cl2 O2 S2 Sn'
_chemical_formula_weight 528.10
_space_group_crystal_system monoclinic
_space_group_IT_number 14
_space_group_name_Hall '-P 2yn'
_space_group_name_H-M_alt 'P 1 21/n 1'
_atom_sites_solution_hydrogens geom
_atom_sites_solution_primary direct
_atom_sites_solution_secondary difmap
_cell_angle_alpha 90
_cell_angle_beta 96.6120(10)
_cell_angle_gamma 90
_cell_formula_units_Z 2
_cell_length_a 8.32950(10)
_cell_length_b 10.56470(10)
_cell_length_c 12.00780(10)
_cell_measurement_reflns_used 10494
_cell_measurement_temperature 100(2)
_cell_measurement_theta_max 76.3140
_cell_measurement_theta_min 5.5740
_cell_volume 1049.642(18)
_computing_cell_refinement 'CrysAlisPro [1]'
_computing_data_collection 'CrysAlisPro [1]'
_computing_data_reduction 'CrysAlisPro [1]'
_computing_molecular_graphics 'ORTEP-3 for Windows [4]'
_computing_publication_material 'SHELXL-2018/3 [3]'
_computing_structure_refinement 'SHELXL-2018/3 [3]'
_computing_structure_solution 'SHELXT 2014/5 [2]'
_diffrn_ambient_environment N~2~
_diffrn_ambient_temperature 100(2)
_diffrn_detector 'CCD plate'
_diffrn_detector_area_resol_mean 5.2558
_diffrn_detector_type AtlasS2
_diffrn_measured_fraction_theta_full 0.999
_diffrn_measured_fraction_theta_max 0.999
_diffrn_measurement_device 'four-circle diffractometer'
_diffrn_measurement_device_type 'XtaLAB Synergy, Dualflex, AtlasS2'
_diffrn_measurement_method '\w scans'
_diffrn_radiation_type CuK\a
_diffrn_radiation_wavelength 1.54184
_diffrn_reflns_av_R_equivalents 0.0296
_diffrn_reflns_av_unetI/netI 0.0174
_diffrn_reflns_Laue_measured_fraction_full 0.999
_diffrn_reflns_Laue_measured_fraction_max 0.999
_diffrn_reflns_limit_h_max 9
_diffrn_reflns_limit_h_min -9
_diffrn_reflns_limit_k_max 12
_diffrn_reflns_limit_k_min -8
_diffrn_reflns_limit_l_max 14
_diffrn_reflns_limit_l_min -14
_diffrn_reflns_number 13329
_diffrn_reflns_point_group_measured_fraction_full 0.999
_diffrn_reflns_point_group_measured_fraction_max 0.999
_diffrn_reflns_theta_full 67.050
_diffrn_reflns_theta_max 67.050
_diffrn_reflns_theta_min 5.594
_exptl_absorpt_coefficient_mu 13.960
_exptl_absorpt_correction_T_max 1.000
_exptl_absorpt_correction_T_min 0.826
_exptl_absorpt_correction_type gaussian
_exptl_absorpt_process_details
;
CrysAlisPro [1]
;
_exptl_crystal_colour colourless
_exptl_crystal_density_diffrn 1.671
_exptl_crystal_description prism
_exptl_crystal_F_000 532
_exptl_crystal_size_max 0.128
_exptl_crystal_size_mid 0.081
_exptl_crystal_size_min 0.056
_refine_diff_density_max 0.283
_refine_diff_density_min -0.783
_refine_diff_density_rms 0.097
_refine_ls_extinction_coef .
_refine_ls_extinction_method none
_refine_ls_goodness_of_fit_ref 1.111
_refine_ls_hydrogen_treatment constr
_refine_ls_matrix_type full
_refine_ls_number_parameters 118
_refine_ls_number_reflns 1873
_refine_ls_number_restraints 0
_refine_ls_restrained_S_all 1.111
_refine_ls_R_factor_all 0.0178
_refine_ls_R_factor_gt 0.0174
_refine_ls_shift/su_max 0.001
_refine_ls_shift/su_mean 0.000
_refine_ls_structure_factor_coef Fsqd
_refine_ls_weighting_details 'w=1/[\s^2^(Fo^2^)+(0.0264P)^2^+0.4472P] where P=(Fo^2^+2Fc^2^)/3'
_refine_ls_weighting_scheme calc
_refine_ls_wR_factor_gt 0.0451
_refine_ls_wR_factor_ref 0.0455
_reflns_Friedel_coverage 0.000
_reflns_Friedel_fraction_full .
_reflns_Friedel_fraction_max .
_reflns_number_gt 1823
_reflns_number_total 1873
_reflns_threshold_expression 'I > 2\s(I)'
_cod_data_source_file suppl_j_ncrs-2021-0325_suppl.cif
_cod_data_source_block shelx
_cod_original_sg_symbol_H-M 'P 21/n'
_cod_database_code 8104597
_shelx_space_group_comment
;
The symmetry employed for this shelxl refinement is uniquely defined
by the following loop, which should always be used as a source of
symmetry information in preference to the above space-group names.
They are only intended as comments.
;
_shelx_estimated_absorpt_t_min 0.268
_shelx_estimated_absorpt_t_max 0.509

loop_
_space_group_symop_operation_xyz
'x, y, z'
'-x+1/2, y+1/2, -z+1/2'
'-x, -y, -z'
'x-1/2, -y-1/2, z-1/2'

loop_
_atom_site_label
_atom_site_type_symbol
_atom_site_fract_x
_atom_site_fract_y
_atom_site_fract_z
_atom_site_U_iso_or_equiv
_atom_site_adp_type
_atom_site_occupancy
_atom_site_site_symmetry_order
_atom_site_calc_flag
_atom_site_refinement_flags_posn
_atom_site_refinement_flags_adp
_atom_site_refinement_flags_occupancy
_atom_site_disorder_assembly
_atom_site_disorder_group
Sn Sn 0.500000 0.500000 0.500000 0.00827(8) Uani 1 2 d S . P . .
Cl1 Cl 0.62113(5) 0.71549(4) 0.55534(3) 0.01438(11) Uani 1 1 d . . . . .
S1 S 0.11176(5) 0.52966(4) 0.38629(3) 0.01040(10) Uani 1 1 d . . . . .
O1 O 0.26659(14) 0.59435(11) 0.44089(10) 0.0128(2) Uani 1 1 d . . . . .
C1 C 0.5729(2) 0.52221(17) 0.33674(16) 0.0104(3) Uani 1 1 d . . . . .
C2 C 0.5374(2) 0.63238(16) 0.27488(14) 0.0119(3) Uani 1 1 d . . . . .
H2 H 0.479231 0.698698 0.305553 0.014 Uiso 1 1 calc R U . . .
C3 C 0.5865(2) 0.64607(17) 0.16861(14) 0.0134(3) Uani 1 1 d . . . . .
H3 H 0.559477 0.721190 0.127137 0.016 Uiso 1 1 calc R U . . .
C4 C 0.6748(2) 0.55122(18) 0.12170(14) 0.0129(4) Uani 1 1 d . . . . .
C5 C 0.7084(2) 0.44063(17) 0.18386(15) 0.0126(3) Uani 1 1 d . . . . .
H5 H 0.766491 0.374195 0.153305 0.015 Uiso 1 1 calc R U . . .
C6 C 0.65824(19) 0.42608(16) 0.28976(14) 0.0116(3) Uani 1 1 d . . . . .
H6 H 0.682316 0.349977 0.330432 0.014 Uiso 1 1 calc R U . . .
C7 C 0.7302(2) 0.56695(19) 0.00772(15) 0.0180(4) Uani 1 1 d . . . . .
H7A H 0.804631 0.498174 -0.005631 0.027 Uiso 1 1 calc R U . . .
H7B H 0.785737 0.648386 0.004102 0.027 Uiso 1 1 calc R U . . .
H7C H 0.636519 0.564537 -0.049624 0.027 Uiso 1 1 calc R U . . .
C8 C 0.1476(3) 0.49425(16) 0.24576(18) 0.0157(4) Uani 1 1 d . . . . .
H8A H 0.182651 0.571114 0.209801 0.024 Uiso 1 1 calc R U . . .
H8B H 0.047733 0.462708 0.203753 0.024 Uiso 1 1 calc R U . . .
H8C H 0.231954 0.429498 0.246658 0.024 Uiso 1 1 calc R U . . .
C9 C -0.0214(2) 0.66035(18) 0.35802(15) 0.0152(4) Uani 1 1 d . . . . .
H9A H -0.051041 0.694421 0.428770 0.023 Uiso 1 1 calc R U . . .
H9B H -0.119076 0.632347 0.311168 0.023 Uiso 1 1 calc R U . . .
H9C H 0.032512 0.726275 0.318559 0.023 Uiso 1 1 calc R U . . .

loop_
_atom_site_aniso_label
_atom_site_aniso_U_11
_atom_site_aniso_U_22
_atom_site_aniso_U_33
_atom_site_aniso_U_23
_atom_site_aniso_U_13
_atom_site_aniso_U_12
Sn 0.00899(11) 0.00686(11) 0.00859(11) -0.00030(5) -0.00061(7) 0.00052(5)
Cl1 0.0189(2) 0.0086(2) 0.0155(2) -0.00210(15) 0.00114(15) -0.00280(15)
S1 0.0104(2) 0.01010(19) 0.0104(2) 0.00079(16) 0.00008(15) 0.00090(16)
O1 0.0109(5) 0.0124(6) 0.0142(6) -0.0019(5) -0.0031(4) 0.0026(5)
C1 0.0079(8) 0.0118(8) 0.0109(9) -0.0005(7) -0.0010(7) -0.0021(7)
C2 0.0103(8) 0.0094(8) 0.0155(8) -0.0011(7) -0.0007(6) 0.0007(6)
C3 0.0137(8) 0.0121(8) 0.0136(8) 0.0024(7) -0.0026(6) -0.0025(7)
C4 0.0124(8) 0.0136(9) 0.0120(9) -0.0019(7) -0.0017(7) -0.0054(7)
C5 0.0125(8) 0.0108(8) 0.0139(9) -0.0045(7) -0.0005(6) -0.0020(7)
C6 0.0111(8) 0.0090(8) 0.0142(8) -0.0002(7) -0.0010(6) -0.0016(7)
C7 0.0214(9) 0.0197(9) 0.0131(9) -0.0008(7) 0.0027(7) -0.0038(8)
C8 0.0157(10) 0.0204(11) 0.0108(10) -0.0040(6) 0.0000(8) -0.0007(6)
C9 0.0124(8) 0.0133(8) 0.0186(9) -0.0002(7) -0.0039(6) 0.0040(7)

loop_
_atom_type_symbol
_atom_type_description
_atom_type_scat_dispersion_real
_atom_type_scat_dispersion_imag
_atom_type_scat_source
C C 0.0181 0.0091 'International Tables Vol C Tables 4.2.6.8 and 6.1.1.4'
H H 0.0000 0.0000 'International Tables Vol C Tables 4.2.6.8 and 6.1.1.4'
Cl Cl 0.3639 0.7018 'International Tables Vol C Tables 4.2.6.8 and 6.1.1.4'
O O 0.0492 0.0322 'International Tables Vol C Tables 4.2.6.8 and 6.1.1.4'
S S 0.3331 0.5567 'International Tables Vol C Tables 4.2.6.8 and 6.1.1.4'
Sn Sn 0.0259 5.4591 'International Tables Vol C Tables 4.2.6.8 and 6.1.1.4'

loop_
_geom_angle_atom_site_label_1
_geom_angle_atom_site_label_2
_geom_angle_atom_site_label_3
_geom_angle
_geom_angle_site_symmetry_1
_geom_angle_site_symmetry_3
C1 Sn C1 180.0 . 3_666
C1 Sn O1 90.66(6) . 3_666
C1 Sn O1 89.34(6) 3_666 3_666
C1 Sn O1 89.34(6) . .
C1 Sn O1 90.66(6) 3_666 .
O1 Sn O1 180.0 3_666 .
C1 Sn Cl1 90.27(5) . 3_666
C1 Sn Cl1 89.73(5) 3_666 3_666
O1 Sn Cl1 89.32(3) 3_666 3_666
O1 Sn Cl1 90.68(3) . 3_666
C1 Sn Cl1 89.73(5) . .
C1 Sn Cl1 90.27(5) 3_666 .
O1 Sn Cl1 90.68(3) 3_666 .
O1 Sn Cl1 89.32(3) . .
Cl1 Sn Cl1 180.0 3_666 .
O1 S1 C9 102.14(8) . .
O1 S1 C8 105.82(8) . .
C9 S1 C8 98.66(9) . .
S1 O1 Sn 126.54(7) . .
C2 C1 C6 118.62(17) . .
C2 C1 Sn 121.10(13) . .
C6 C1 Sn 120.27(13) . .
C3 C2 C1 120.58(16) . .
C3 C2 H2 119.7 . .
C1 C2 H2 119.7 . .
C2 C3 C4 121.21(16) . .
C2 C3 H3 119.4 . .
C4 C3 H3 119.4 . .
C5 C4 C3 117.77(16) . .
C5 C4 C7 121.01(16) . .
C3 C4 C7 121.21(16) . .
C6 C5 C4 121.18(16) . .
C6 C5 H5 119.4 . .
C4 C5 H5 119.4 . .
C5 C6 C1 120.61(16) . .
C5 C6 H6 119.7 . .
C1 C6 H6 119.7 . .
C4 C7 H7A 109.5 . .
C4 C7 H7B 109.5 . .
H7A C7 H7B 109.5 . .
C4 C7 H7C 109.5 . .
H7A C7 H7C 109.5 . .
H7B C7 H7C 109.5 . .
S1 C8 H8A 109.5 . .
S1 C8 H8B 109.5 . .
H8A C8 H8B 109.5 . .
S1 C8 H8C 109.5 . .
H8A C8 H8C 109.5 . .
H8B C8 H8C 109.5 . .
S1 C9 H9A 109.5 . .
S1 C9 H9B 109.5 . .
H9A C9 H9B 109.5 . .
S1 C9 H9C 109.5 . .
H9A C9 H9C 109.5 . .
H9B C9 H9C 109.5 . .

loop_
_geom_bond_atom_site_label_1
_geom_bond_atom_site_label_2
_geom_bond_distance
_geom_bond_site_symmetry_2
Sn C1 2.1311(19) .
Sn C1 2.1311(19) 3_666
Sn O1 2.2270(12) 3_666
Sn O1 2.2270(12) .
Sn Cl1 2.5471(4) 3_666
Sn Cl1 2.5471(4) .
S1 O1 1.5380(12) .
S1 C9 1.7792(18) .
S1 C8 1.787(2) .
C1 C2 1.394(3) .
C1 C6 1.395(3) .
C2 C3 1.391(2) .
C2 H2 0.9500 .
C3 C4 1.399(3) .
C3 H3 0.9500 .
C4 C5 1.397(3) .
C4 C7 1.503(2) .
C5 C6 1.392(2) .
C5 H5 0.9500 .
C6 H6 0.9500 .
C7 H7A 0.9800 .
C7 H7B 0.9800 .
C7 H7C 0.9800 .
C8 H8A 0.9800 .
C8 H8B 0.9800 .
C8 H8C 0.9800 .
C9 H9A 0.9800 .
C9 H9B 0.9800 .
C9 H9C 0.9800 .

loop_
_geom_torsion_atom_site_label_1
_geom_torsion_atom_site_label_2
_geom_torsion_atom_site_label_3
_geom_torsion_atom_site_label_4
_geom_torsion
_geom_torsion_site_symmetry_1
_geom_torsion_site_symmetry_2
_geom_torsion_site_symmetry_3
_geom_torsion_site_symmetry_4
C9 S1 O1 Sn -178.57(9) . . . .
C8 S1 O1 Sn -75.80(10) . . . .
C6 C1 C2 C3 -0.1(3) . . . .
Sn C1 C2 C3 179.65(13) . . . .
C1 C2 C3 C4 -1.1(3) . . . .
C2 C3 C4 C5 1.7(2) . . . .
C2 C3 C4 C7 -178.93(16) . . . .
C3 C4 C5 C6 -1.1(3) . . . .
C7 C4 C5 C6 179.54(16) . . . .
C4 C5 C6 C1 -0.1(3) . . . .
C2 C1 C6 C5 0.7(3) . . . .
Sn C1 C6 C5 -179.04(12) . . . .
